data_7135170
loop_
_publ_author_name
'Wang, Deliang'
'Wu, Hongzhuo'
'Lin, Songwang'
'Wang, Kangfan'
'Wang, Dong'
'Xiong, Yu'
'Tang, Ben Zhong'

_publ_section_title
;
 Manipulating RTP properties of the same organic molecule by polymorphic
 engineering.
;
_journal_name_full 'Chemical communications (Cambridge, England)'
_journal_paper_doi 10.1039/d5cc05774d
_journal_year 2025
_chemical_formula_moiety 'C19 H13 N O2'
_chemical_formula_sum 'C19 H13 N O2'
_chemical_formula_weight 287.30
_space_group_crystal_system monoclinic
_space_group_IT_number 14
_space_group_name_Hall '-P 2ybc'
_space_group_name_H-M_alt 'P 1 21/c 1'
_atom_sites_solution_hydrogens geom
_atom_sites_solution_primary direct
_audit_block_doi 10.5517/ccdc.csd.cc2pmf81
_audit_creation_date 2017-08-08
_audit_creation_method
;
Olex2 1.2
(compiled 2017.07.20 svn.r3457 for OlexSys, GUI svn.r5370)
;
_audit_update_record
;
2025-09-25 deposited with the CCDC.	2025-11-14 downloaded from the CCDC.
;
_cell_angle_alpha 90
_cell_angle_beta 100.846(4)
_cell_angle_gamma 90
_cell_formula_units_Z 8
_cell_length_a 27.5910(10)
_cell_length_b 8.5988(4)
_cell_length_c 12.4000(5)
_cell_measurement_reflns_used 3419
_cell_measurement_temperature 100.01(10)
_cell_measurement_theta_max 74.7970
_cell_measurement_theta_min 4.8830
_cell_volume 2889.3(2)
_computing_cell_refinement 'CrysAlisPro 1.171.38.46 (Rigaku OD, 2015)'
_computing_data_collection 'CrysAlisPro 1.171.38.46 (Rigaku OD, 2015)'
_computing_data_reduction 'CrysAlisPro 1.171.38.46 (Rigaku OD, 2015)'
_computing_molecular_graphics 'Olex2 (Dolomanov et al., 2009)'
_computing_publication_material 'Olex2 (Dolomanov et al., 2009)'
_computing_structure_refinement 'ShelXL (Sheldrick, 2015)'
_computing_structure_solution 'ShelXS (Sheldrick, 2008)'
_diffrn_ambient_environment N~2~
_diffrn_ambient_temperature 100.01(10)
_diffrn_detector 'CCD plate'
_diffrn_detector_area_resol_mean 10.3577
_diffrn_detector_type Atlas
_diffrn_measured_fraction_theta_full 0.988
_diffrn_measured_fraction_theta_max 0.987
_diffrn_measurement_details
;
List of Runs (angles in degrees, time in seconds):

  # Type    Start    End  Width  t~exp~   \w     \q     \k     \f   Frames
#--------------------------------------------------------------------------
  1  \w     58.00 133.00   1.00    2.00    --  110.57 -30.00  60.00   75
  2  \w     19.00  71.00   1.00    1.00    --   40.45 -99.00 150.00   52
  3  \w    -78.00 -17.00   1.00    1.00    --  -40.45 125.00 -90.00   61
  4  \w   -104.00   0.00   1.00    1.00    --  -40.45 -19.00  90.00  104
  5  \w     53.00 122.00   1.00    2.00    --  110.57-125.00-120.00   69
  6  \w     45.00 122.00   1.00    2.00    --  110.57 -61.00-120.00   77
  7  \w     97.00 178.00   1.00    2.00    --  110.57 125.00-120.00   81
  8  \w     46.00 133.00   1.00    2.00    --  110.57 -30.00 150.00   87
;
_diffrn_measurement_device 'kappa diffractometer'
_diffrn_measurement_device_type 'SuperNova, Dual, Cu at zero, Atlas'
_diffrn_measurement_method '\w scans'
_diffrn_orient_matrix_type 'CrysAlisPro convention (1999,Acta A55,543-557)'
_diffrn_orient_matrix_UB_11 -0.0096578000
_diffrn_orient_matrix_UB_12 0.1720534000
_diffrn_orient_matrix_UB_13 0.0239505000
_diffrn_orient_matrix_UB_21 0.0271451000
_diffrn_orient_matrix_UB_22 0.0502642000
_diffrn_orient_matrix_UB_23 -0.0920767000
_diffrn_orient_matrix_UB_31 -0.0489912000
_diffrn_orient_matrix_UB_32 -0.0058055000
_diffrn_orient_matrix_UB_33 -0.0831832000
_diffrn_radiation_monochromator mirror
_diffrn_radiation_probe x-ray
_diffrn_radiation_type CuK\a
_diffrn_radiation_wavelength 1.54184
_diffrn_reflns_av_R_equivalents 0.0337
_diffrn_reflns_av_unetI/netI 0.0470
_diffrn_reflns_Laue_measured_fraction_full 0.988
_diffrn_reflns_Laue_measured_fraction_max 0.987
_diffrn_reflns_limit_h_max 24
_diffrn_reflns_limit_h_min -33
_diffrn_reflns_limit_k_max 7
_diffrn_reflns_limit_k_min -10
_diffrn_reflns_limit_l_max 12
_diffrn_reflns_limit_l_min -14
_diffrn_reflns_number 9020
_diffrn_reflns_point_group_measured_fraction_full 0.988
_diffrn_reflns_point_group_measured_fraction_max 0.987
_diffrn_reflns_theta_full 66.500
_diffrn_reflns_theta_max 67.497
_diffrn_reflns_theta_min 4.896
_diffrn_source 'micro-focus sealed X-ray tube'
_diffrn_source_current 0.80
_diffrn_source_power 0.040
_diffrn_source_target Cu
_diffrn_source_type 'SuperNova (Cu) X-ray Source'
_diffrn_source_voltage 50
_exptl_absorpt_coefficient_mu 0.692
_exptl_absorpt_correction_T_max 1.00000
_exptl_absorpt_correction_T_min 0.81104
_exptl_absorpt_correction_type multi-scan
_exptl_absorpt_process_details
;
CrysAlisPro 1.171.38.46 (Rigaku Oxford Diffraction, 2015)
Empirical absorption correction using spherical harmonics,
 implemented in SCALE3 ABSPACK scaling algorithm.
;
_exptl_crystal_colour colourless
_exptl_crystal_density_diffrn 1.321
_exptl_crystal_density_method 'not measured'
_exptl_crystal_description block
_exptl_crystal_F_000 1200
_exptl_crystal_size_max 0.15
_exptl_crystal_size_mid 0.15
_exptl_crystal_size_min 0.1
_refine_diff_density_max 0.245
_refine_diff_density_min -0.231
_refine_diff_density_rms 0.046
_refine_ls_extinction_method none
_refine_ls_goodness_of_fit_ref 1.012
_refine_ls_hydrogen_treatment constr
_refine_ls_matrix_type full
_refine_ls_number_parameters 399
_refine_ls_number_reflns 5141
_refine_ls_number_restraints 0
_refine_ls_restrained_S_all 1.012
_refine_ls_R_factor_all 0.0567
_refine_ls_R_factor_gt 0.0464
_refine_ls_shift/su_max 0.000
_refine_ls_shift/su_mean 0.000
_refine_ls_structure_factor_coef Fsqd
_refine_ls_weighting_details 'w=1/[\s^2^(Fo^2^)+(0.0780P)^2^+0.0110P] where P=(Fo^2^+2Fc^2^)/3'
_refine_ls_weighting_scheme calc
_refine_ls_wR_factor_gt 0.1234
_refine_ls_wR_factor_ref 0.1333
_reflns_Friedel_coverage 0.000
_reflns_number_gt 4227
_reflns_number_total 5141
_reflns_threshold_expression 'I > 2\s(I)'
_cod_data_source_file d5cc05774d2.cif
_cod_data_source_block zz31cult
_cod_original_cell_volume 2889.4(2)
_cod_database_code 7135170
_shelx_shelxl_version_number 2014/7
_shelx_space_group_comment
;
The symmetry employed for this shelxl refinement is uniquely defined
by the following loop, which should always be used as a source of
symmetry information in preference to the above space-group names.
They are only intended as comments.
;
_reflns_odcompleteness_completeness 98.79
_reflns_odcompleteness_iscentric 1
_reflns_odcompleteness_theta 68.13
_olex2_refinement_description
;
1. Fixed Uiso
 At 1.2 times of:
  All C(H) groups
 At 1.5 times of:
  All O(H) groups
2.a Aromatic/amide H refined with riding coordinates:
 C2(H2), C3(H3), C4(H4), C5(H5), C8(H8), C9(H9), C10(H10), C11(H11), C23(H23),
 C24(H24), C25(H25), C26(H26), C2A(H2A), C3A(H3A), C4A(H4A), C5A(H5A), C8A(H8A),
  C9A(H9A), C10A(H10A), C11A(H11A), C23A(H23A), C24A(H24A), C25A(H25A),
 C26A(H26A)
2.b Idealised tetrahedral OH refined as rotating group:
 O1(H1), O1A(H1A)
;
_olex2_date_sample_data_collection 2017-05-25
_olex2_submission_special_instructions 'No special instructions were received'
_oxdiff_exptl_absorpt_empirical_details
;
Empirical correction (ABSPACK) includes:
- Absorption correction using spherical harmonics
- Frame scaling
;
_oxdiff_exptl_absorpt_empirical_full_max 1.502
_oxdiff_exptl_absorpt_empirical_full_min 0.707

loop_
_space_group_symop_operation_xyz
'x, y, z'
'-x, y+1/2, -z+1/2'
'-x, -y, -z'
'x, -y-1/2, z-1/2'

loop_
_atom_site_label
_atom_site_type_symbol
_atom_site_fract_x
_atom_site_fract_y
_atom_site_fract_z
_atom_site_U_iso_or_equiv
_atom_site_adp_type
_atom_site_occupancy
_atom_site_site_symmetry_order
_atom_site_calc_flag
_atom_site_refinement_flags_posn
_atom_site_refinement_flags_adp
_atom_site_refinement_flags_occupancy
_atom_site_disorder_assembly
_atom_site_disorder_group
O1 O 0.44959(4) 0.02269(15) 0.07892(11) 0.0331(3) Uani 1 1 d . . . . .
H1 H 0.4652 -0.0446 0.0502 0.050 Uiso 1 1 calc GR . . . .
O2 O 0.49577(5) 0.18553(16) 0.00065(11) 0.0360(3) Uani 1 1 d . . . . .
N1 N 0.37259(5) 0.15836(18) 0.15704(12) 0.0264(3) Uani 1 1 d . . . . .
C1 C 0.33722(5) 0.1284(2) 0.06384(14) 0.0257(4) Uani 1 1 d . . . . .
C2 C 0.32584(6) 0.2147(2) -0.03249(14) 0.0300(4) Uani 1 1 d . . . . .
H2 H 0.3435 0.3066 -0.0429 0.036 Uiso 1 1 calc R . . . .
C3 C 0.28766(6) 0.1612(2) -0.11260(15) 0.0319(4) Uani 1 1 d . . . . .
H3 H 0.2791 0.2174 -0.1794 0.038 Uiso 1 1 calc R . . . .
C4 C 0.26144(6) 0.0270(2) -0.09785(15) 0.0326(4) Uani 1 1 d . . . . .
H4 H 0.2355 -0.0068 -0.1545 0.039 Uiso 1 1 calc R . . . .
C5 C 0.27286(6) -0.0580(2) -0.00119(15) 0.0306(4) Uani 1 1 d . . . . .
H5 H 0.2548 -0.1495 0.0085 0.037 Uiso 1 1 calc R . . . .
C6 C 0.31124(6) -0.0073(2) 0.08177(15) 0.0270(4) Uani 1 1 d . . . . .
C7 C 0.33181(6) -0.0614(2) 0.19103(15) 0.0273(4) Uani 1 1 d . . . . .
C8 C 0.32105(6) -0.1834(2) 0.25610(15) 0.0310(4) Uani 1 1 d . . . . .
H8 H 0.2954 -0.2546 0.2287 0.037 Uiso 1 1 calc R . . . .
C9 C 0.34819(6) -0.1999(2) 0.36125(16) 0.0329(4) Uani 1 1 d . . . . .
H9 H 0.3411 -0.2832 0.4061 0.039 Uiso 1 1 calc R . . . .
C10 C 0.38611(6) -0.0950(2) 0.40221(15) 0.0307(4) Uani 1 1 d . . . . .
H10 H 0.4044 -0.1088 0.4746 0.037 Uiso 1 1 calc R . . . .
C11 C 0.39758(6) 0.0284(2) 0.33956(14) 0.0287(4) Uani 1 1 d . . . . .
H11 H 0.4235 0.0989 0.3672 0.034 Uiso 1 1 calc R . . . .
C12 C 0.36955(5) 0.0446(2) 0.23450(14) 0.0258(4) Uani 1 1 d . . . . .
C20 C 0.46567(6) 0.1616(2) 0.06002(14) 0.0268(4) Uani 1 1 d . . . . .
C21 C 0.44717(5) 0.2926(2) 0.11987(13) 0.0256(4) Uani 1 1 d . . . . .
C22 C 0.40540(5) 0.2884(2) 0.16922(13) 0.0261(4) Uani 1 1 d . . . . .
C23 C 0.39391(6) 0.4159(2) 0.22781(15) 0.0330(4) Uani 1 1 d . . . . .
H23 H 0.3657 0.4127 0.2616 0.040 Uiso 1 1 calc R . . . .
C24 C 0.42318(7) 0.5485(2) 0.23774(16) 0.0350(4) Uani 1 1 d . . . . .
H24 H 0.4151 0.6351 0.2786 0.042 Uiso 1 1 calc R . . . .
C25 C 0.46407(6) 0.5545(2) 0.18815(15) 0.0312(4) Uani 1 1 d . . . . .
H25 H 0.4840 0.6454 0.1941 0.037 Uiso 1 1 calc R . . . .
C26 C 0.47576(6) 0.4276(2) 0.13003(14) 0.0285(4) Uani 1 1 d . . . . .
H26 H 0.5039 0.4322 0.0962 0.034 Uiso 1 1 calc R . . . .
O1A O 0.04272(4) 0.38703(15) 0.09575(10) 0.0301(3) Uani 1 1 d . . . . .
H1A H 0.0285 0.3953 0.0299 0.045 Uiso 1 1 calc GR . . . .
O2A O 0.00210(4) 0.60775(15) 0.11057(10) 0.0312(3) Uani 1 1 d . . . . .
N1A N 0.12335(5) 0.33720(18) 0.25565(11) 0.0264(3) Uani 1 1 d . . . . .
C1A C 0.15332(5) 0.4043(2) 0.18938(13) 0.0250(4) Uani 1 1 d . . . . .
C2A C 0.15401(6) 0.5555(2) 0.15240(15) 0.0299(4) Uani 1 1 d . . . . .
H2A H 0.1310 0.6303 0.1683 0.036 Uiso 1 1 calc R . . . .
C3A C 0.18943(6) 0.5943(2) 0.09130(16) 0.0337(4) Uani 1 1 d . . . . .
H3A H 0.1911 0.6982 0.0662 0.040 Uiso 1 1 calc R . . . .
C4A C 0.22277(6) 0.4837(3) 0.06577(16) 0.0357(4) Uani 1 1 d . . . . .
H4A H 0.2466 0.5133 0.0235 0.043 Uiso 1 1 calc R . . . .
C5A C 0.22137(6) 0.3324(2) 0.10132(14) 0.0320(4) Uani 1 1 d . . . . .
H5A H 0.2436 0.2571 0.0827 0.038 Uiso 1 1 calc R . . . .
C6A C 0.18672(5) 0.2910(2) 0.16520(14) 0.0268(4) Uani 1 1 d . . . . .
C7A C 0.17659(6) 0.1494(2) 0.21989(14) 0.0281(4) Uani 1 1 d . . . . .
C8A C 0.19728(6) 0.0018(2) 0.22857(15) 0.0325(4) Uani 1 1 d . . . . .
H8A H 0.2245 -0.0216 0.1944 0.039 Uiso 1 1 calc R . . . .
C9A C 0.17782(7) -0.1107(2) 0.28764(16) 0.0344(4) Uani 1 1 d . . . . .
H9A H 0.1922 -0.2114 0.2954 0.041 Uiso 1 1 calc R . . . .
C10A C 0.13699(7) -0.0775(2) 0.33637(16) 0.0356(4) Uani 1 1 d . . . . .
H10A H 0.1233 -0.1578 0.3738 0.043 Uiso 1 1 calc R . . . .
C11A C 0.11635(6) 0.0687(2) 0.33115(15) 0.0315(4) Uani 1 1 d . . . . .
H11A H 0.0890 0.0911 0.3650 0.038 Uiso 1 1 calc R . . . .
C12A C 0.13721(6) 0.1824(2) 0.27427(14) 0.0261(4) Uani 1 1 d . . . . .
C20A C 0.03084(5) 0.5049(2) 0.15174(14) 0.0250(4) Uani 1 1 d . . . . .
C21A C 0.05249(6) 0.5069(2) 0.27059(14) 0.0267(4) Uani 1 1 d . . . . .
C22A C 0.09462(6) 0.4222(2) 0.31898(14) 0.0262(4) Uani 1 1 d . . . . .
C23A C 0.11046(6) 0.4267(2) 0.43241(15) 0.0334(4) Uani 1 1 d . . . . .
H23A H 0.1390 0.3698 0.4651 0.040 Uiso 1 1 calc R . . . .
C24A C 0.08525(7) 0.5131(2) 0.49806(16) 0.0366(4) Uani 1 1 d . . . . .
H24A H 0.0960 0.5135 0.5755 0.044 Uiso 1 1 calc R . . . .
C25A C 0.04427(6) 0.5990(2) 0.45071(15) 0.0347(4) Uani 1 1 d . . . . .
H25A H 0.0272 0.6595 0.4956 0.042 Uiso 1 1 calc R . . . .
C26A C 0.02831(6) 0.5967(2) 0.33865(15) 0.0300(4) Uani 1 1 d . . . . .
H26A H 0.0004 0.6570 0.3069 0.036 Uiso 1 1 calc R . . . .

loop_
_atom_site_aniso_label
_atom_site_aniso_U_11
_atom_site_aniso_U_22
_atom_site_aniso_U_33
_atom_site_aniso_U_23
_atom_site_aniso_U_13
_atom_site_aniso_U_12
O1 0.0337(6) 0.0308(7) 0.0412(8) -0.0032(6) 0.0228(5) -0.0020(5)
O2 0.0387(7) 0.0348(8) 0.0424(8) 0.0006(6) 0.0280(6) 0.0002(5)
N1 0.0211(6) 0.0329(8) 0.0273(7) -0.0005(6) 0.0103(5) -0.0005(5)
C1 0.0191(7) 0.0337(9) 0.0274(9) -0.0013(7) 0.0121(6) 0.0018(6)
C2 0.0231(7) 0.0384(10) 0.0316(9) 0.0021(8) 0.0133(7) -0.0008(7)
C3 0.0250(8) 0.0443(11) 0.0281(9) 0.0003(8) 0.0098(7) 0.0035(7)
C4 0.0232(8) 0.0447(11) 0.0301(9) -0.0028(8) 0.0050(7) 0.0010(7)
C5 0.0229(8) 0.0349(10) 0.0363(10) -0.0047(8) 0.0115(7) -0.0021(7)
C6 0.0194(7) 0.0341(10) 0.0305(9) -0.0022(7) 0.0124(6) 0.0028(6)
C7 0.0201(7) 0.0343(10) 0.0306(9) -0.0027(8) 0.0131(6) 0.0028(6)
C8 0.0239(7) 0.0343(10) 0.0377(10) -0.0011(8) 0.0130(7) 0.0005(7)
C9 0.0310(8) 0.0351(10) 0.0364(10) 0.0063(8) 0.0161(7) 0.0048(7)
C10 0.0287(8) 0.0398(11) 0.0260(9) 0.0008(8) 0.0112(7) 0.0058(7)
C11 0.0221(7) 0.0383(10) 0.0281(9) -0.0043(8) 0.0109(6) 0.0034(7)
C12 0.0214(7) 0.0319(9) 0.0274(8) -0.0019(7) 0.0133(6) 0.0033(6)
C20 0.0207(7) 0.0351(10) 0.0263(8) 0.0010(8) 0.0085(6) -0.0008(6)
C21 0.0215(7) 0.0328(10) 0.0239(8) 0.0015(7) 0.0078(6) 0.0008(6)
C22 0.0224(7) 0.0330(10) 0.0243(8) 0.0020(7) 0.0082(6) -0.0009(7)
C23 0.0277(8) 0.0411(11) 0.0340(10) -0.0027(8) 0.0155(7) -0.0006(7)
C24 0.0356(9) 0.0375(11) 0.0341(10) -0.0098(9) 0.0124(8) -0.0016(8)
C25 0.0286(8) 0.0336(10) 0.0321(9) -0.0024(8) 0.0077(7) -0.0036(7)
C26 0.0224(7) 0.0372(10) 0.0272(9) 0.0015(8) 0.0080(6) -0.0012(7)
O1A 0.0298(6) 0.0354(7) 0.0250(6) -0.0030(5) 0.0051(5) 0.0039(5)
O2A 0.0290(6) 0.0377(7) 0.0276(7) 0.0029(6) 0.0073(5) 0.0069(5)
N1A 0.0213(6) 0.0342(8) 0.0257(7) -0.0005(6) 0.0094(5) 0.0020(5)
C1A 0.0191(7) 0.0347(10) 0.0218(8) -0.0027(7) 0.0057(6) -0.0006(6)
C2A 0.0258(8) 0.0362(10) 0.0285(9) -0.0015(8) 0.0073(7) -0.0003(7)
C3A 0.0337(9) 0.0384(11) 0.0308(9) 0.0017(8) 0.0107(7) -0.0060(8)
C4A 0.0280(8) 0.0510(12) 0.0317(10) -0.0013(9) 0.0145(7) -0.0048(8)
C5A 0.0243(8) 0.0461(11) 0.0272(9) -0.0065(8) 0.0093(7) 0.0003(7)
C6A 0.0201(7) 0.0369(10) 0.0240(8) -0.0067(7) 0.0061(6) -0.0010(7)
C7A 0.0219(7) 0.0366(10) 0.0263(8) -0.0066(8) 0.0054(6) 0.0002(7)
C8A 0.0287(8) 0.0382(11) 0.0317(9) -0.0074(8) 0.0083(7) 0.0032(7)
C9A 0.0367(9) 0.0307(10) 0.0351(10) -0.0050(8) 0.0051(8) 0.0038(7)
C10A 0.0366(9) 0.0377(11) 0.0325(10) 0.0015(8) 0.0069(8) -0.0042(8)
C11A 0.0252(8) 0.0406(11) 0.0301(9) 0.0000(8) 0.0089(7) -0.0018(7)
C12A 0.0221(7) 0.0341(10) 0.0227(8) -0.0029(7) 0.0056(6) 0.0012(7)
C20A 0.0195(7) 0.0308(9) 0.0275(9) 0.0036(7) 0.0115(6) -0.0002(6)
C21A 0.0229(8) 0.0313(9) 0.0283(9) 0.0030(7) 0.0110(7) 0.0002(6)
C22A 0.0227(7) 0.0309(9) 0.0277(9) 0.0013(7) 0.0115(6) 0.0008(6)
C23A 0.0294(8) 0.0418(11) 0.0294(9) 0.0019(8) 0.0064(7) 0.0079(7)
C24A 0.0385(9) 0.0477(12) 0.0246(9) -0.0009(8) 0.0082(7) 0.0067(8)
C25A 0.0353(9) 0.0428(11) 0.0293(9) -0.0014(8) 0.0146(7) 0.0073(8)
C26A 0.0248(8) 0.0376(10) 0.0299(9) 0.0016(8) 0.0113(7) 0.0059(7)

loop_
_atom_type_symbol
_atom_type_description
_atom_type_scat_dispersion_real
_atom_type_scat_dispersion_imag
_atom_type_scat_source
C C 0.0181 0.0091 'International Tables Vol C Tables 4.2.6.8 and 6.1.1.4'
H H 0.0000 0.0000 'International Tables Vol C Tables 4.2.6.8 and 6.1.1.4'
N N 0.0311 0.0180 'International Tables Vol C Tables 4.2.6.8 and 6.1.1.4'
O O 0.0492 0.0322 'International Tables Vol C Tables 4.2.6.8 and 6.1.1.4'

loop_
_geom_angle_atom_site_label_1
_geom_angle_atom_site_label_2
_geom_angle_atom_site_label_3
_geom_angle
_geom_angle_site_symmetry_1
_geom_angle_site_symmetry_3
_geom_angle_publ_flag
C1 N1 C22 124.39(15) . . ?
C12 N1 C1 108.76(14) . . ?
C12 N1 C22 126.83(14) . . ?
N1 C1 C2 128.71(16) . . ?
N1 C1 C6 108.71(15) . . ?
C2 C1 C6 122.55(16) . . ?
C3 C2 C1 117.21(17) . . ?
C2 C3 C4 121.72(17) . . ?
C5 C4 C3 120.71(17) . . ?
C4 C5 C6 119.18(17) . . ?
C1 C6 C7 107.03(15) . . ?
C5 C6 C1 118.63(17) . . ?
C5 C6 C7 134.32(17) . . ?
C8 C7 C6 134.34(17) . . ?
C8 C7 C12 119.24(16) . . ?
C12 C7 C6 106.38(16) . . ?
C9 C8 C7 119.23(17) . . ?
C8 C9 C10 120.64(18) . . ?
C11 C10 C9 121.54(17) . . ?
C10 C11 C12 117.12(16) . . ?
N1 C12 C7 109.13(15) . . ?
N1 C12 C11 128.67(16) . . ?
C11 C12 C7 122.20(17) . . ?
O1 C20 C21 116.14(14) . . ?
O2 C20 O1 123.43(17) . . ?
O2 C20 C21 120.36(16) . . ?
C22 C21 C20 125.68(16) . . ?
C26 C21 C20 115.65(14) . . ?
C26 C21 C22 118.61(16) . . ?
C21 C22 N1 122.04(16) . . ?
C23 C22 N1 118.18(14) . . ?
C23 C22 C21 119.72(16) . . ?
C22 C23 C24 120.66(16) . . ?
C25 C24 C23 119.99(18) . . ?
C26 C25 C24 119.59(17) . . ?
C25 C26 C21 121.41(15) . . ?
C1A N1A C22A 124.58(15) . . ?
C12A N1A C1A 108.56(14) . . ?
C12A N1A C22A 124.42(15) . . ?
N1A C1A C6A 108.82(15) . . ?
C2A C1A N1A 129.21(16) . . ?
C2A C1A C6A 121.94(15) . . ?
C1A C2A C3A 117.65(17) . . ?
C2A C3A C4A 121.40(18) . . ?
C5A C4A C3A 120.69(17) . . ?
C4A C5A C6A 119.04(17) . . ?
C1A C6A C7A 106.86(14) . . ?
C5A C6A C1A 119.25(18) . . ?
C5A C6A C7A 133.86(17) . . ?
C8A C7A C6A 133.91(16) . . ?
C8A C7A C12A 119.32(17) . . ?
C12A C7A C6A 106.76(15) . . ?
C9A C8A C7A 119.10(16) . . ?
C8A C9A C10A 120.60(18) . . ?
C11A C10A C9A 121.59(18) . . ?
C10A C11A C12A 117.28(16) . . ?
N1A C12A C7A 109.00(15) . . ?
C11A C12A N1A 128.96(15) . . ?
C11A C12A C7A 121.98(17) . . ?
O1A C20A C21A 116.30(15) . . ?
O2A C20A O1A 122.92(16) . . ?
O2A C20A C21A 120.75(16) . . ?
C22A C21A C20A 124.35(16) . . ?
C26A C21A C20A 117.15(15) . . ?
C26A C21A C22A 118.49(16) . . ?
C21A C22A N1A 122.23(15) . . ?
C23A C22A N1A 118.15(15) . . ?
C23A C22A C21A 119.54(16) . . ?
C24A C23A C22A 120.87(16) . . ?
C23A C24A C25A 119.85(18) . . ?
C26A C25A C24A 120.05(17) . . ?
C25A C26A C21A 121.16(16) . . ?

loop_
_geom_bond_atom_site_label_1
_geom_bond_atom_site_label_2
_geom_bond_distance
_geom_bond_site_symmetry_2
_geom_bond_publ_flag
O1 C20 1.310(2) . ?
O2 C20 1.227(2) . ?
N1 C1 1.389(2) . ?
N1 C12 1.384(2) . ?
N1 C22 1.428(2) . ?
C1 C2 1.391(3) . ?
C1 C6 1.409(2) . ?
C2 C3 1.384(2) . ?
C3 C4 1.392(3) . ?
C4 C5 1.388(3) . ?
C5 C6 1.400(2) . ?
C6 C7 1.444(3) . ?
C7 C8 1.389(3) . ?
C7 C12 1.412(2) . ?
C8 C9 1.383(3) . ?
C9 C10 1.402(3) . ?
C10 C11 1.387(3) . ?
C11 C12 1.391(3) . ?
C20 C21 1.491(2) . ?
C21 C22 1.403(2) . ?
C21 C26 1.396(2) . ?
C22 C23 1.385(3) . ?
C23 C24 1.389(3) . ?
C24 C25 1.384(2) . ?
C25 C26 1.378(3) . ?
O1A C20A 1.305(2) . ?
O2A C20A 1.232(2) . ?
N1A C1A 1.396(2) . ?
N1A C12A 1.392(2) . ?
N1A C22A 1.419(2) . ?
C1A C2A 1.380(3) . ?
C1A C6A 1.411(2) . ?
C2A C3A 1.385(2) . ?
C3A C4A 1.401(3) . ?
C4A C5A 1.376(3) . ?
C5A C6A 1.397(2) . ?
C6A C7A 1.447(3) . ?
C7A C8A 1.387(3) . ?
C7A C12A 1.411(2) . ?
C8A C9A 1.381(3) . ?
C9A C10A 1.404(3) . ?
C10A C11A 1.376(3) . ?
C11A C12A 1.392(3) . ?
C20A C21A 1.482(2) . ?
C21A C22A 1.407(2) . ?
C21A C26A 1.402(2) . ?
C22A C23A 1.393(3) . ?
C23A C24A 1.382(3) . ?
C24A C25A 1.385(3) . ?
C25A C26A 1.377(3) . ?

loop_
_geom_torsion_atom_site_label_1
_geom_torsion_atom_site_label_2
_geom_torsion_atom_site_label_3
_geom_torsion_atom_site_label_4
_geom_torsion
_geom_torsion_site_symmetry_1
_geom_torsion_site_symmetry_2
_geom_torsion_site_symmetry_3
_geom_torsion_site_symmetry_4
_geom_torsion_publ_flag
O1 C20 C21 C22 -18.3(2) . . . . ?
O1 C20 C21 C26 159.04(15) . . . . ?
O2 C20 C21 C22 164.60(16) . . . . ?
O2 C20 C21 C26 -18.1(2) . . . . ?
N1 C1 C2 C3 -178.25(16) . . . . ?
N1 C1 C6 C5 178.74(14) . . . . ?
N1 C1 C6 C7 0.21(18) . . . . ?
N1 C22 C23 C24 -176.85(17) . . . . ?
C1 N1 C12 C7 0.26(18) . . . . ?
C1 N1 C12 C11 -179.83(16) . . . . ?
C1 N1 C22 C21 -77.5(2) . . . . ?
C1 N1 C22 C23 99.7(2) . . . . ?
C1 C2 C3 C4 0.2(2) . . . . ?
C1 C6 C7 C8 177.37(18) . . . . ?
C1 C6 C7 C12 -0.05(18) . . . . ?
C2 C1 C6 C5 0.7(2) . . . . ?
C2 C1 C6 C7 -177.81(15) . . . . ?
C2 C3 C4 C5 0.1(3) . . . . ?
C3 C4 C5 C6 0.0(3) . . . . ?
C4 C5 C6 C1 -0.4(2) . . . . ?
C4 C5 C6 C7 177.68(18) . . . . ?
C5 C6 C7 C8 -0.8(3) . . . . ?
C5 C6 C7 C12 -178.25(18) . . . . ?
C6 C1 C2 C3 -0.7(2) . . . . ?
C6 C7 C8 C9 -178.37(18) . . . . ?
C6 C7 C12 N1 -0.12(18) . . . . ?
C6 C7 C12 C11 179.96(15) . . . . ?
C7 C8 C9 C10 0.1(3) . . . . ?
C8 C7 C12 N1 -178.01(14) . . . . ?
C8 C7 C12 C11 2.1(2) . . . . ?
C8 C9 C10 C11 0.2(3) . . . . ?
C9 C10 C11 C12 0.6(2) . . . . ?
C10 C11 C12 N1 178.38(15) . . . . ?
C10 C11 C12 C7 -1.7(2) . . . . ?
C12 N1 C1 C2 177.57(16) . . . . ?
C12 N1 C1 C6 -0.29(18) . . . . ?
C12 N1 C22 C21 104.1(2) . . . . ?
C12 N1 C22 C23 -78.8(2) . . . . ?
C12 C7 C8 C9 -1.2(2) . . . . ?
C20 C21 C22 N1 -6.6(3) . . . . ?
C20 C21 C22 C23 176.30(16) . . . . ?
C20 C21 C26 C25 -176.76(16) . . . . ?
C21 C22 C23 C24 0.4(3) . . . . ?
C22 N1 C1 C2 -1.1(3) . . . . ?
C22 N1 C1 C6 -178.97(14) . . . . ?
C22 N1 C12 C7 178.90(14) . . . . ?
C22 N1 C12 C11 -1.2(3) . . . . ?
C22 C21 C26 C25 0.8(3) . . . . ?
C22 C23 C24 C25 0.5(3) . . . . ?
C23 C24 C25 C26 -0.7(3) . . . . ?
C24 C25 C26 C21 0.0(3) . . . . ?
C26 C21 C22 N1 176.13(15) . . . . ?
C26 C21 C22 C23 -1.0(2) . . . . ?
O1A C20A C21A C22A 20.0(2) . . . . ?
O1A C20A C21A C26A -158.38(15) . . . . ?
O2A C20A C21A C22A -162.11(16) . . . . ?
O2A C20A C21A C26A 19.5(2) . . . . ?
N1A C1A C2A C3A 176.90(16) . . . . ?
N1A C1A C6A C5A -178.70(14) . . . . ?
N1A C1A C6A C7A -0.30(18) . . . . ?
N1A C22A C23A C24A 177.16(18) . . . . ?
C1A N1A C12A C7A 0.21(18) . . . . ?
C1A N1A C12A C11A -176.75(17) . . . . ?
C1A N1A C22A C21A 70.3(2) . . . . ?
C1A N1A C22A C23A -106.6(2) . . . . ?
C1A C2A C3A C4A 1.3(3) . . . . ?
C1A C6A C7A C8A -178.59(18) . . . . ?
C1A C6A C7A C12A 0.42(18) . . . . ?
C2A C1A C6A C5A -0.5(2) . . . . ?
C2A C1A C6A C7A 177.95(15) . . . . ?
C2A C3A C4A C5A -0.3(3) . . . . ?
C3A C4A C5A C6A -1.2(3) . . . . ?
C4A C5A C6A C1A 1.5(2) . . . . ?
C4A C5A C6A C7A -176.35(18) . . . . ?
C5A C6A C7A C8A -0.5(3) . . . . ?
C5A C6A C7A C12A 178.48(18) . . . . ?
C6A C1A C2A C3A -1.0(3) . . . . ?
C6A C7A C8A C9A -179.16(18) . . . . ?
C6A C7A C12A N1A -0.39(18) . . . . ?
C6A C7A C12A C11A 176.82(15) . . . . ?
C7A C8A C9A C10A 1.3(3) . . . . ?
C8A C7A C12A N1A 178.79(15) . . . . ?
C8A C7A C12A C11A -4.0(3) . . . . ?
C8A C9A C10A C11A -2.8(3) . . . . ?
C9A C10A C11A C12A 0.8(3) . . . . ?
C10A C11A C12A N1A 179.20(17) . . . . ?
C10A C11A C12A C7A 2.6(3) . . . . ?
C12A N1A C1A C2A -178.02(17) . . . . ?
C12A N1A C1A C6A 0.06(18) . . . . ?
C12A N1A C22A C21A -129.46(18) . . . . ?
C12A N1A C22A C23A 53.6(2) . . . . ?
C12A C7A C8A C9A 1.9(3) . . . . ?
C20A C21A C22A N1A 6.2(3) . . . . ?
C20A C21A C22A C23A -176.96(17) . . . . ?
C20A C21A C26A C25A 176.59(17) . . . . ?
C21A C22A C23A C24A 0.2(3) . . . . ?
C22A N1A C1A C2A -15.1(3) . . . . ?
C22A N1A C1A C6A 162.93(14) . . . . ?
C22A N1A C12A C7A -162.70(14) . . . . ?
C22A N1A C12A C11A 20.3(3) . . . . ?
C22A C21A C26A C25A -1.9(3) . . . . ?
C22A C23A C24A C25A -1.3(3) . . . . ?
C23A C24A C25A C26A 0.9(3) . . . . ?
C24A C25A C26A C21A 0.8(3) . . . . ?
C26A C21A C22A N1A -175.44(16) . . . . ?
C26A C21A C22A C23A 1.4(3) . . . . ?
